data_7121927
loop_
_publ_author_name
'Roy, Dipak Kumar'
'Krummenacher, Ivo'
'Stennett, Tom E.'
'Lenczyk, Carsten'
'Thiess, Torsten'
'Welz, Eileen'
'Engels, Bernd'
'Braunschweig, Holger'

_publ_section_title
;
 Selective one- and two-electron reductions of a haloborane enabled by a
 \p-withdrawing carbene ligand.
;
_journal_issue 65
_journal_name_full 'Chemical communications (Cambridge, England)'
_journal_page_first 9015
_journal_page_last 9018
_journal_paper_doi 10.1039/c8cc03433h
_journal_volume 54
_journal_year 2018
_chemical_formula_moiety 'C29 H34 B F5 N'
_chemical_formula_sum 'C29 H34 B F5 N'
_chemical_formula_weight 502.38
_space_group_crystal_system monoclinic
_space_group_IT_number 14
_space_group_name_Hall '-P 2yn'
_space_group_name_H-M_alt 'P 1 21/n 1'
_symmetry_space_group_name_Hall '-P 2yn'
_symmetry_space_group_name_H-M 'P 1 21/n 1'
_atom_sites_solution_hydrogens mixed
_atom_sites_solution_primary iterative
_atom_sites_solution_secondary difmap
_audit_creation_method SHELXL-2014/7
_audit_update_record
;
2018-04-24 deposited with the CCDC.
2018-07-04 downloaded from the CCDC.
;
_cell_angle_alpha 90
_cell_angle_beta 91.565(2)
_cell_angle_gamma 90
_cell_formula_units_Z 4
_cell_length_a 7.7509(4)
_cell_length_b 10.5075(7)
_cell_length_c 31.1985(19)
_cell_measurement_reflns_used 9863
_cell_measurement_temperature 100(2)
_cell_measurement_theta_max 26.71
_cell_measurement_theta_min 2.34
_cell_volume 2539.9(3)
_computing_cell_refinement 'Saint+ ver. V8.34A (Bruker AXS)'
_computing_data_collection 'APEX2 ver. 2014.9 (Bruker AXS)'
_computing_data_reduction 'Saint+ ver. V8.34A (Bruker AXS)'
_computing_molecular_graphics 'ShelXLe (Huebschle et all, 2011)'
_computing_publication_material 'SHELXL-2014/7 (Sheldrick, 2014)'
_computing_structure_refinement 'SHELXL-2014/7 (Sheldrick, 2014)'
_computing_structure_solution 'SHELXT (Sheldrick, 2014)'
_diffrn_ambient_temperature 100(2)
_diffrn_detector 'CMOS area detector (Photon 100)'
_diffrn_detector_area_resol_mean 10.24
_diffrn_measured_fraction_theta_full 0.999
_diffrn_measured_fraction_theta_max 0.999
_diffrn_measurement_device_type 'Bruker D8 Quest'
_diffrn_measurement_method '\f and \w scans'
_diffrn_radiation_monochromator 'multi-layer mirror'
_diffrn_radiation_type MoK\a
_diffrn_radiation_wavelength 0.71073
_diffrn_reflns_av_R_equivalents 0.0507
_diffrn_reflns_av_unetI/netI 0.0356
_diffrn_reflns_Laue_measured_fraction_full 0.999
_diffrn_reflns_Laue_measured_fraction_max 0.999
_diffrn_reflns_limit_h_max 9
_diffrn_reflns_limit_h_min -7
_diffrn_reflns_limit_k_max 13
_diffrn_reflns_limit_k_min -13
_diffrn_reflns_limit_l_max 38
_diffrn_reflns_limit_l_min -38
_diffrn_reflns_number 37502
_diffrn_reflns_point_group_measured_fraction_full 0.999
_diffrn_reflns_point_group_measured_fraction_max 0.999
_diffrn_reflns_theta_full 26.000
_diffrn_reflns_theta_max 26.372
_diffrn_reflns_theta_min 2.337
_diffrn_source 'microfocus sealed tube (Incoatec ImS)'
_exptl_absorpt_coefficient_mu 0.101
_exptl_absorpt_correction_T_max 0.7454
_exptl_absorpt_correction_T_min 0.6512
_exptl_absorpt_correction_type multi-scan
_exptl_absorpt_process_details 'SadAbs 2014/5 (Bruker AXS)'
_exptl_crystal_colour colourless
_exptl_crystal_density_diffrn 1.314
_exptl_crystal_description needle
_exptl_crystal_F_000 1060
_exptl_crystal_size_max 0.40
_exptl_crystal_size_mid 0.10
_exptl_crystal_size_min 0.09
_refine_diff_density_max 0.268
_refine_diff_density_min -0.412
_refine_diff_density_rms 0.090
_refine_ls_extinction_method none
_refine_ls_goodness_of_fit_ref 1.087
_refine_ls_hydrogen_treatment mixed
_refine_ls_matrix_type full
_refine_ls_number_parameters 336
_refine_ls_number_reflns 5185
_refine_ls_number_restraints 0
_refine_ls_restrained_S_all 1.087
_refine_ls_R_factor_all 0.0790
_refine_ls_R_factor_gt 0.0524
_refine_ls_shift/su_max 0.001
_refine_ls_shift/su_mean 0.000
_refine_ls_structure_factor_coef Fsqd
_refine_ls_weighting_details 'w=1/[\s^2^(Fo^2^)+(0.0563P)^2^+2.2079P] where P=(Fo^2^+2Fc^2^)/3'
_refine_ls_weighting_scheme calc
_refine_ls_wR_factor_gt 0.1205
_refine_ls_wR_factor_ref 0.1369
_reflns_Friedel_coverage 0.000
_reflns_number_gt 3924
_reflns_number_total 5185
_reflns_threshold_expression 'I > 2\s(I)'
_cod_data_source_file c8cc03433h2.cif
_cod_data_source_block test_a_CCDC2
_cod_depositor_comments 'Adding full bibliography for 7121923--7121927.cif.'
_cod_database_code 7121927
_shelx_shelxl_version_number 2014/7
_shelx_space_group_comment
;
The symmetry employed for this shelxl refinement is uniquely defined
by the following loop, which should always be used as a source of
symmetry information in preference to the above space-group names.
They are only intended as comments.
;
_shelx_estimated_absorpt_t_min 0.961
_shelx_estimated_absorpt_t_max 0.991

loop_
_space_group_symop_operation_xyz
'x, y, z'
'-x+1/2, y+1/2, -z+1/2'
'-x, -y, -z'
'x-1/2, -y-1/2, z-1/2'

loop_
_atom_site_label
_atom_site_type_symbol
_atom_site_fract_x
_atom_site_fract_y
_atom_site_fract_z
_atom_site_U_iso_or_equiv
_atom_site_adp_type
_atom_site_occupancy
_atom_site_site_symmetry_order
_atom_site_calc_flag
_atom_site_refinement_flags_posn
_atom_site_refinement_flags_adp
F001 F 0.50152(15) 0.77258(11) 0.55547(4) 0.0251(3) Uani 1 1 d . .
H1 H 0.572(3) 0.840(2) 0.6386(7) 0.023(6) Uiso 1 1 d . .
F002 F 0.66703(15) 0.49313(12) 0.66877(4) 0.0262(3) Uani 1 1 d . .
F003 F 0.81491(16) 0.34199(12) 0.61294(4) 0.0332(3) Uani 1 1 d . .
F004 F 0.64176(18) 0.61340(14) 0.49951(4) 0.0368(4) Uani 1 1 d . .
F005 F 0.80190(18) 0.39639(14) 0.52738(5) 0.0410(4) Uani 1 1 d . .
N006 N 0.23368(19) 0.89467(15) 0.65019(5) 0.0137(3) Uani 1 1 d . .
C007 C 0.2925(2) 0.78472(18) 0.63757(6) 0.0148(4) Uani 1 1 d . .
C008 C 0.3480(2) 0.98695(18) 0.67149(6) 0.0145(4) Uani 1 1 d . .
C009 C 0.5710(2) 0.64049(19) 0.61510(6) 0.0173(4) Uani 1 1 d . .
C00A C 0.4235(2) 0.94989(19) 0.71109(6) 0.0167(4) Uani 1 1 d . .
C00B C 0.1428(2) 0.69914(19) 0.62428(6) 0.0182(4) Uani 1 1 d . .
C00C C 0.3893(2) 1.10121(19) 0.65149(6) 0.0176(4) Uani 1 1 d . .
C00D C 0.6536(2) 0.52923(19) 0.62689(6) 0.0187(4) Uani 1 1 d . .
C00E C 0.0372(2) 0.9062(2) 0.65144(6) 0.0181(4) Uani 1 1 d . .
C00F C 0.5095(3) 0.7220(2) 0.69884(6) 0.0197(4) Uani 1 1 d . .
H00A H 0.4708 0.6338 0.7042 0.024 Uiso 1 1 calc R U
H00B H 0.6324 0.7279 0.7082 0.024 Uiso 1 1 calc R U
C00G C -0.0186(3) 0.8995(2) 0.69819(7) 0.0233(5) Uani 1 1 d . .
H00C H -0.1435 0.9129 0.6994 0.035 Uiso 1 1 calc R U
H00D H 0.0415 0.9655 0.7150 0.035 Uiso 1 1 calc R U
H00E H 0.0105 0.8156 0.7101 0.035 Uiso 1 1 calc R U
C00H C 0.4972(3) 1.1853(2) 0.67430(6) 0.0221(4) Uani 1 1 d . .
H00H H 0.5238 1.2655 0.6621 0.026 Uiso 1 1 calc R U
C00I C 0.5315(2) 1.0365(2) 0.73222(6) 0.0210(4) Uani 1 1 d . .
H00I H 0.5825 1.0148 0.7593 0.025 Uiso 1 1 calc R U
C00J C 0.4025(3) 0.8142(2) 0.72673(6) 0.0193(4) Uani 1 1 d . .
H00J H 0.2784 0.7912 0.7217 0.023 Uiso 1 1 calc R U
C00K C 0.5744(2) 0.66428(19) 0.57135(7) 0.0200(4) Uani 1 1 d . .
C00L C 0.3416(3) 1.1318(2) 0.60488(6) 0.0202(4) Uani 1 1 d . .
H00L H 0.2531 1.0688 0.5946 0.024 Uiso 1 1 calc R U
C00M C -0.0331(3) 1.0284(2) 0.63173(7) 0.0225(5) Uani 1 1 d . .
H00F H -0.0029 1.0323 0.6015 0.034 Uiso 1 1 calc R U
H00G H 0.0173 1.1016 0.6470 0.034 Uiso 1 1 calc R U
H00K H -0.1589 1.0301 0.6340 0.034 Uiso 1 1 calc R U
C00N C 0.5657(3) 1.1539(2) 0.71423(7) 0.0236(5) Uani 1 1 d . .
H00N H 0.6367 1.2132 0.7294 0.028 Uiso 1 1 calc R U
C00O C 0.6471(3) 0.5842(2) 0.54158(6) 0.0243(5) Uani 1 1 d . .
C00P C 0.1344(3) 0.5902(2) 0.65731(7) 0.0239(5) Uani 1 1 d . .
H00M H 0.0354 0.5353 0.6502 0.036 Uiso 1 1 calc R U
H00O H 0.1216 0.6260 0.6860 0.036 Uiso 1 1 calc R U
H00P H 0.2408 0.5400 0.6566 0.036 Uiso 1 1 calc R U
C00Q C 0.1594(3) 0.6404(2) 0.57960(6) 0.0233(5) Uani 1 1 d . .
H00Q H 0.1827 0.7078 0.5588 0.035 Uiso 1 1 calc R U
H00R H 0.0516 0.5971 0.5714 0.035 Uiso 1 1 calc R U
H00S H 0.2546 0.5790 0.5801 0.035 Uiso 1 1 calc R U
C00R C 0.7315(3) 0.4472(2) 0.59860(7) 0.0235(5) Uani 1 1 d . .
C00S C -0.0152(3) 0.7886(2) 0.62529(7) 0.0228(5) Uani 1 1 d . .
H00T H -0.0510 0.8136 0.5958 0.027 Uiso 1 1 calc R U
H00U H -0.1133 0.7449 0.6387 0.027 Uiso 1 1 calc R U
C00T C 0.7272(3) 0.4743(2) 0.55557(7) 0.0257(5) Uani 1 1 d . .
C00U C 0.5021(3) 1.1160(2) 0.57776(7) 0.0257(5) Uani 1 1 d . .
H00V H 0.4729 1.1365 0.5478 0.038 Uiso 1 1 calc R U
H00W H 0.5430 1.0279 0.5797 0.038 Uiso 1 1 calc R U
H00X H 0.5931 1.1735 0.5884 0.038 Uiso 1 1 calc R U
C00V C 0.8352(3) -0.0429(2) 0.50790(7) 0.0303(5) Uani 1 1 d . .
H00Y H 0.7222 -0.0724 0.5135 0.036 Uiso 1 1 calc R U
C00W C 1.0343(3) 0.1294(2) 0.49991(7) 0.0304(5) Uani 1 1 d . .
H00Z H 1.0580 0.2181 0.5000 0.036 Uiso 1 1 calc R U
C00X C 0.4416(3) 0.7954(2) 0.77449(6) 0.0282(5) Uani 1 1 d . .
H010 H 0.4166 0.7072 0.7824 0.042 Uiso 1 1 calc R U
H011 H 0.3697 0.8531 0.7910 0.042 Uiso 1 1 calc R U
H012 H 0.5637 0.8138 0.7807 0.042 Uiso 1 1 calc R U
C00Y C 0.2655(3) 1.2657(2) 0.59924(7) 0.0289(5) Uani 1 1 d . .
H013 H 0.2241 1.2768 0.5695 0.043 Uiso 1 1 calc R U
H014 H 0.3546 1.3292 0.6060 0.043 Uiso 1 1 calc R U
H015 H 0.1690 1.2765 0.6186 0.043 Uiso 1 1 calc R U
C00Z C 0.8692(3) 0.0860(2) 0.50756(7) 0.0318(5) Uani 1 1 d . .
H016 H 0.7792 0.1451 0.5126 0.038 Uiso 1 1 calc R U
B010 B 0.4941(3) 0.7504(2) 0.64675(7) 0.0167(5) Uani 1 1 d . .

loop_
_atom_site_aniso_label
_atom_site_aniso_U_11
_atom_site_aniso_U_22
_atom_site_aniso_U_33
_atom_site_aniso_U_23
_atom_site_aniso_U_13
_atom_site_aniso_U_12
F001 0.0312(7) 0.0262(7) 0.0178(6) 0.0027(5) 0.0013(5) 0.0009(5)
F002 0.0298(7) 0.0249(7) 0.0238(6) 0.0023(5) -0.0022(5) 0.0044(5)
F003 0.0273(7) 0.0227(7) 0.0497(8) -0.0038(6) 0.0014(6) 0.0055(5)
F004 0.0486(9) 0.0444(8) 0.0181(6) -0.0055(6) 0.0097(6) -0.0067(7)
F005 0.0433(8) 0.0386(8) 0.0420(8) -0.0209(7) 0.0172(7) 0.0011(7)
N006 0.0114(8) 0.0180(8) 0.0116(7) -0.0001(6) -0.0005(6) -0.0014(6)
C007 0.0175(9) 0.0189(10) 0.0080(8) 0.0014(7) 0.0012(7) -0.0023(8)
C008 0.0121(9) 0.0176(10) 0.0139(9) -0.0043(7) 0.0012(7) -0.0019(7)
C009 0.0130(9) 0.0201(10) 0.0187(10) -0.0037(8) -0.0002(7) -0.0048(8)
C00A 0.0148(9) 0.0234(11) 0.0119(9) -0.0026(8) 0.0030(7) 0.0026(8)
C00B 0.0148(9) 0.0194(10) 0.0204(10) -0.0010(8) -0.0005(8) -0.0031(8)
C00C 0.0161(9) 0.0211(10) 0.0158(10) -0.0018(8) 0.0032(7) 0.0000(8)
C00D 0.0154(9) 0.0199(10) 0.0208(10) -0.0035(8) 0.0002(8) -0.0036(8)
C00E 0.0108(9) 0.0237(11) 0.0197(10) 0.0009(8) -0.0001(7) -0.0007(8)
C00F 0.0199(10) 0.0229(11) 0.0161(10) 0.0001(8) -0.0020(8) 0.0024(8)
C00G 0.0171(10) 0.0293(12) 0.0237(11) 0.0030(9) 0.0054(8) 0.0009(9)
C00H 0.0231(10) 0.0218(11) 0.0215(10) -0.0042(8) 0.0050(8) -0.0051(9)
C00I 0.0175(10) 0.0327(12) 0.0127(9) -0.0066(9) -0.0001(7) 0.0013(9)
C00J 0.0202(10) 0.0256(11) 0.0121(9) 0.0010(8) -0.0007(8) 0.0014(8)
C00K 0.0171(10) 0.0196(10) 0.0234(10) -0.0010(8) 0.0008(8) -0.0034(8)
C00L 0.0220(10) 0.0221(11) 0.0164(10) 0.0011(8) 0.0012(8) -0.0017(8)
C00M 0.0159(10) 0.0272(12) 0.0245(11) 0.0019(9) -0.0012(8) 0.0018(8)
C00N 0.0199(10) 0.0306(12) 0.0205(10) -0.0113(9) 0.0023(8) -0.0057(9)
C00O 0.0252(11) 0.0312(12) 0.0167(10) -0.0050(9) 0.0033(8) -0.0081(9)
C00P 0.0230(11) 0.0238(11) 0.0249(11) 0.0011(9) 0.0014(8) -0.0064(9)
C00Q 0.0209(10) 0.0276(12) 0.0211(10) -0.0052(9) -0.0026(8) -0.0055(9)
C00R 0.0164(10) 0.0171(10) 0.0371(12) -0.0045(9) 0.0001(9) -0.0012(8)
C00S 0.0150(10) 0.0250(11) 0.0283(11) -0.0043(9) -0.0020(8) -0.0032(8)
C00T 0.0216(11) 0.0269(12) 0.0292(12) -0.0161(10) 0.0096(9) -0.0046(9)
C00U 0.0277(11) 0.0319(12) 0.0175(10) -0.0013(9) 0.0037(9) -0.0048(10)
C00V 0.0260(11) 0.0421(14) 0.0227(11) 0.0032(10) -0.0003(9) -0.0056(10)
C00W 0.0385(13) 0.0314(13) 0.0212(11) 0.0013(9) -0.0010(10) -0.0022(10)
C00X 0.0378(13) 0.0326(13) 0.0141(10) 0.0000(9) -0.0007(9) 0.0081(10)
C00Y 0.0345(12) 0.0243(12) 0.0277(12) 0.0047(9) 0.0009(9) 0.0003(10)
C00Z 0.0317(12) 0.0378(14) 0.0262(12) 0.0023(10) 0.0030(9) 0.0076(11)
B010 0.0155(10) 0.0208(11) 0.0137(10) -0.0002(9) -0.0015(8) -0.0017(9)

loop_
_atom_type_symbol
_atom_type_description
_atom_type_scat_dispersion_real
_atom_type_scat_dispersion_imag
_atom_type_scat_source
C C 0.0033 0.0016 'International Tables Vol C Tables 4.2.6.8 and 6.1.1.4'
H H 0.0000 0.0000 'International Tables Vol C Tables 4.2.6.8 and 6.1.1.4'
B B 0.0013 0.0007 'International Tables Vol C Tables 4.2.6.8 and 6.1.1.4'
N N 0.0061 0.0033 'International Tables Vol C Tables 4.2.6.8 and 6.1.1.4'
F F 0.0171 0.0103 'International Tables Vol C Tables 4.2.6.8 and 6.1.1.4'

loop_
_geom_angle_atom_site_label_1
_geom_angle_atom_site_label_2
_geom_angle_atom_site_label_3
_geom_angle
_geom_angle_site_symmetry_1
_geom_angle_site_symmetry_3
C007 N006 C008 120.76(15) . .
C007 N006 C00E 115.69(15) . .
C008 N006 C00E 121.86(15) . .
N006 C007 C00B 109.61(16) . .
N006 C007 B010 119.08(16) . .
C00B C007 B010 130.01(17) . .
C00C C008 C00A 122.41(17) . .
C00C C008 N006 120.77(16) . .
C00A C008 N006 116.62(17) . .
C00D C009 C00K 113.22(18) . .
C00D C009 B010 127.57(17) . .
C00K C009 B010 118.77(18) . .
C00I C00A C008 117.76(18) . .
C00I C00A C00J 122.07(17) . .
C008 C00A C00J 119.78(17) . .
C007 C00B C00Q 113.83(16) . .
C007 C00B C00P 107.65(16) . .
C00Q C00B C00P 108.36(17) . .
C007 C00B C00S 103.59(16) . .
C00Q C00B C00S 110.47(16) . .
C00P C00B C00S 112.95(17) . .
C008 C00C C00H 117.26(18) . .
C008 C00C C00L 123.77(17) . .
C00H C00C C00L 118.56(18) . .
F002 C00D C009 121.01(17) . .
F002 C00D C00R 114.54(18) . .
C009 C00D C00R 124.44(19) . .
C00M C00E N006 113.76(16) . .
C00M C00E C00S 112.34(16) . .
N006 C00E C00S 99.94(15) . .
C00M C00E C00G 108.46(17) . .
N006 C00E C00G 109.11(15) . .
C00S C00E C00G 113.10(17) . .
C00J C00F B010 114.35(16) . .
C00J C00F H00A 108.7 . .
B010 C00F H00A 108.7 . .
C00J C00F H00B 108.7 . .
B010 C00F H00B 108.7 . .
H00A C00F H00B 107.6 . .
C00E C00G H00C 109.5 . .
C00E C00G H00D 109.5 . .
H00C C00G H00D 109.5 . .
C00E C00G H00E 109.5 . .
H00C C00G H00E 109.5 . .
H00D C00G H00E 109.5 . .
C00N C00H C00C 121.2(2) . .
C00N C00H H00H 119.4 . .
C00C C00H H00H 119.4 . .
C00N C00I C00A 120.70(18) . .
C00N C00I H00I 119.7 . .
C00A C00I H00I 119.7 . .
C00A C00J C00X 114.55(17) . .
C00A C00J C00F 109.98(16) . .
C00X C00J C00F 111.79(16) . .
C00A C00J H00J 106.7 . .
C00X C00J H00J 106.7 . .
C00F C00J H00J 106.7 . .
F001 C00K C00O 115.95(18) . .
F001 C00K C009 119.39(18) . .
C00O C00K C009 124.7(2) . .
C00C C00L C00U 108.93(16) . .
C00C C00L C00Y 112.66(17) . .
C00U C00L C00Y 110.61(17) . .
C00C C00L H00L 108.2 . .
C00U C00L H00L 108.2 . .
C00Y C00L H00L 108.2 . .
C00E C00M H00F 109.5 . .
C00E C00M H00G 109.5 . .
H00F C00M H00G 109.5 . .
C00E C00M H00K 109.5 . .
H00F C00M H00K 109.5 . .
H00G C00M H00K 109.5 . .
C00H C00N C00I 120.37(19) . .
C00H C00N H00N 119.8 . .
C00I C00N H00N 119.8 . .
F004 C00O C00T 120.10(19) . .
F004 C00O C00K 120.8(2) . .
C00T C00O C00K 119.06(19) . .
C00B C00P H00M 109.5 . .
C00B C00P H00O 109.5 . .
H00M C00P H00O 109.5 . .
C00B C00P H00P 109.5 . .
H00M C00P H00P 109.5 . .
H00O C00P H00P 109.5 . .
C00B C00Q H00Q 109.5 . .
C00B C00Q H00R 109.5 . .
H00Q C00Q H00R 109.5 . .
C00B C00Q H00S 109.5 . .
H00Q C00Q H00S 109.5 . .
H00R C00Q H00S 109.5 . .
F003 C00R C00T 119.49(19) . .
F003 C00R C00D 120.8(2) . .
C00T C00R C00D 119.7(2) . .
C00E C00S C00B 107.65(16) . .
C00E C00S H00T 110.2 . .
C00B C00S H00T 110.2 . .
C00E C00S H00U 110.2 . .
C00B C00S H00U 110.2 . .
H00T C00S H00U 108.5 . .
F005 C00T C00R 121.0(2) . .
F005 C00T C00O 120.1(2) . .
C00R C00T C00O 118.87(19) . .
C00L C00U H00V 109.5 . .
C00L C00U H00W 109.5 . .
H00V C00U H00W 109.5 . .
C00L C00U H00X 109.5 . .
H00V C00U H00X 109.5 . .
H00W C00U H00X 109.5 . .
C00Z C00V C00W 120.1(2) . 3_756
C00Z C00V H00Y 119.9 . .
C00W C00V H00Y 119.9 3_756 .
C00Z C00W C00V 119.7(2) . 3_756
C00Z C00W H00Z 120.1 . .
C00V C00W H00Z 120.1 3_756 .
C00J C00X H010 109.5 . .
C00J C00X H011 109.5 . .
H010 C00X H011 109.5 . .
C00J C00X H012 109.5 . .
H010 C00X H012 109.5 . .
H011 C00X H012 109.5 . .
C00L C00Y H013 109.5 . .
C00L C00Y H014 109.5 . .
H013 C00Y H014 109.5 . .
C00L C00Y H015 109.5 . .
H013 C00Y H015 109.5 . .
H014 C00Y H015 109.5 . .
C00V C00Z C00W 120.1(2) . .
C00V C00Z H016 119.9 . .
C00W C00Z H016 119.9 . .
C007 B010 C009 114.48(16) . .
C007 B010 C00F 104.89(15) . .
C009 B010 C00F 116.53(17) . .
C007 B010 H1 106.6(11) . .
C009 B010 H1 104.1(11) . .
C00F B010 H1 109.9(11) . .

loop_
_geom_bond_atom_site_label_1
_geom_bond_atom_site_label_2
_geom_bond_distance
_geom_bond_site_symmetry_2
F001 C00K 1.358(2) .
F002 C00D 1.362(2) .
F003 C00R 1.351(2) .
F004 C00O 1.348(2) .
F005 C00T 1.344(2) .
N006 C007 1.307(2) .
N006 C008 1.461(2) .
N006 C00E 1.529(2) .
C007 C00B 1.517(3) .
C007 B010 1.621(3) .
C008 C00C 1.394(3) .
C008 C00A 1.407(3) .
C009 C00D 1.378(3) .
C009 C00K 1.388(3) .
C009 B010 1.642(3) .
C00A C00I 1.390(3) .
C00A C00J 1.517(3) .
C00B C00Q 1.533(3) .
C00B C00P 1.543(3) .
C00B C00S 1.544(3) .
C00C C00H 1.398(3) .
C00C C00L 1.525(3) .
C00D C00R 1.384(3) .
C00E C00M 1.518(3) .
C00E C00S 1.530(3) .
C00E C00G 1.534(3) .
C00F C00J 1.556(3) .
C00F B010 1.654(3) .
C00F H00A 0.9900 .
C00F H00B 0.9900 .
C00G H00C 0.9800 .
C00G H00D 0.9800 .
C00G H00E 0.9800 .
C00H C00N 1.381(3) .
C00H H00H 0.9500 .
C00I C00N 1.384(3) .
C00I H00I 0.9500 .
C00J C00X 1.525(3) .
C00J H00J 1.0000 .
C00K C00O 1.384(3) .
C00L C00U 1.532(3) .
C00L C00Y 1.533(3) .
C00L H00L 1.0000 .
C00M H00F 0.9800 .
C00M H00G 0.9800 .
C00M H00K 0.9800 .
C00N H00N 0.9500 .
C00O C00T 1.376(3) .
C00P H00M 0.9800 .
C00P H00O 0.9800 .
C00P H00P 0.9800 .
C00Q H00Q 0.9800 .
C00Q H00R 0.9800 .
C00Q H00S 0.9800 .
C00R C00T 1.372(3) .
C00S H00T 0.9900 .
C00S H00U 0.9900 .
C00U H00V 0.9800 .
C00U H00W 0.9800 .
C00U H00X 0.9800 .
C00V C00Z 1.380(3) .
C00V C00W 1.386(3) 3_756
C00V H00Y 0.9500 .
C00W C00Z 1.385(3) .
C00W C00V 1.386(3) 3_756
C00W H00Z 0.9500 .
C00X H010 0.9800 .
C00X H011 0.9800 .
C00X H012 0.9800 .
C00Y H013 0.9800 .
C00Y H014 0.9800 .
C00Y H015 0.9800 .
C00Z H016 0.9500 .
B010 H1 1.15(2) .

loop_
_geom_torsion_atom_site_label_1
_geom_torsion_atom_site_label_2
_geom_torsion_atom_site_label_3
_geom_torsion_atom_site_label_4
_geom_torsion
_geom_torsion_site_symmetry_1
C008 N006 C007 C00B 169.51(15) .
C00E N006 C007 C00B 4.0(2) .
C008 N006 C007 B010 1.3(2) .
C00E N006 C007 B010 -164.23(16) .
C007 N006 C008 C00C 112.2(2) .
C00E N006 C008 C00C -83.3(2) .
C007 N006 C008 C00A -62.9(2) .
C00E N006 C008 C00A 101.7(2) .
C00C C008 C00A C00I 5.6(3) .
N006 C008 C00A C00I -179.41(16) .
C00C C008 C00A C00J -167.30(17) .
N006 C008 C00A C00J 7.7(2) .
N006 C007 C00B C00Q 128.19(18) .
B010 C007 C00B C00Q -65.2(3) .
N006 C007 C00B C00P -111.68(18) .
B010 C007 C00B C00P 54.9(2) .
N006 C007 C00B C00S 8.2(2) .
B010 C007 C00B C00S 174.74(18) .
C00A C008 C00C C00H -6.2(3) .
N006 C008 C00C C00H 178.97(17) .
C00A C008 C00C C00L 166.22(18) .
N006 C008 C00C C00L -8.6(3) .
C00K C009 C00D F002 178.03(16) .
B010 C009 C00D F002 5.8(3) .
C00K C009 C00D C00R -0.6(3) .
B010 C009 C00D C00R -172.78(19) .
C007 N006 C00E C00M -134.23(18) .
C008 N006 C00E C00M 60.5(2) .
C007 N006 C00E C00S -14.3(2) .
C008 N006 C00E C00S -179.62(16) .
C007 N006 C00E C00G 104.53(19) .
C008 N006 C00E C00G -60.8(2) .
C008 C00C C00H C00N 2.7(3) .
C00L C00C C00H C00N -170.19(19) .
C008 C00A C00I C00N -1.3(3) .
C00J C00A C00I C00N 171.43(18) .
C00I C00A C00J C00X 24.7(3) .
C008 C00A C00J C00X -162.68(18) .
C00I C00A C00J C00F -102.1(2) .
C008 C00A C00J C00F 70.4(2) .
B010 C00F C00J C00A -43.5(2) .
B010 C00F C00J C00X -171.95(17) .
C00D C009 C00K F001 -178.32(16) .
B010 C009 C00K F001 -5.4(3) .
C00D C009 C00K C00O 2.1(3) .
B010 C009 C00K C00O 175.01(19) .
C008 C00C C00L C00U -102.7(2) .
C00H C00C C00L C00U 69.7(2) .
C008 C00C C00L C00Y 134.2(2) .
C00H C00C C00L C00Y -53.5(2) .
C00C C00H C00N C00I 1.4(3) .
C00A C00I C00N C00H -2.1(3) .
F001 C00K C00O F004 -1.0(3) .
C009 C00K C00O F004 178.67(18) .
F001 C00K C00O C00T 178.36(17) .
C009 C00K C00O C00T -2.0(3) .
F002 C00D C00R F003 -0.9(3) .
C009 C00D C00R F003 177.77(17) .
F002 C00D C00R C00T -179.61(17) .
C009 C00D C00R C00T -0.9(3) .
C00M C00E C00S C00B 139.16(17) .
N006 C00E C00S C00B 18.2(2) .
C00G C00E C00S C00B -97.65(19) .
C007 C00B C00S C00E -17.0(2) .
C00Q C00B C00S C00E -139.24(17) .
C00P C00B C00S C00E 99.2(2) .
F003 C00R C00T F005 1.2(3) .
C00D C00R C00T F005 179.94(18) .
F003 C00R C00T C00O -177.68(18) .
C00D C00R C00T C00O 1.0(3) .
F004 C00O C00T F005 0.7(3) .
C00K C00O C00T F005 -178.59(18) .
F004 C00O C00T C00R 179.65(18) .
C00K C00O C00T C00R 0.3(3) .
C00W C00V C00Z C00W -0.8(4) 3_756
C00V C00W C00Z C00V 0.8(4) 3_756
N006 C007 B010 C009 -157.92(17) .
C00B C007 B010 C009 36.6(3) .
N006 C007 B010 C00F 73.1(2) .
C00B C007 B010 C00F -92.4(2) .
C00D C009 B010 C007 -125.7(2) .
C00K C009 B010 C007 62.4(2) .
C00D C009 B010 C00F -2.9(3) .
C00K C009 B010 C00F -174.69(17) .
C00J C00F B010 C007 -40.3(2) .
C00J C00F B010 C009 -168.06(16) .
